data_4322903
loop_
_publ_author_name
'Alicia M. James'
'Ravi K. Laxman'
'Frank R. Fronczek'
'Andrew W. Maverick'

_publ_section_title
;
 Phosphorescence and Structure of a Tetrameric Copper(I)-Amide Cluster
;
_journal_name_full 'Inorganic Chemistry'
_journal_page_first 3785
_journal_page_last 3791
_journal_paper_doi 10.1021/ic971341p
_journal_volume 37
_journal_year 1998
_chemical_formula_moiety C24H72N4Si8Cu4
_chemical_formula_sum 'C24 H72 Cu4 N4 Si8'
_chemical_formula_weight 895.72
_chemical_name_systematic ' ?'
_space_group_IT_number 13
_symmetry_cell_setting monoclinic
_symmetry_space_group_name_Hall '-P 2yac'
_symmetry_space_group_name_H-M 'P 1 2/n 1'
_cell_angle_alpha 90
_cell_angle_beta 90.53(2)
_cell_angle_gamma 90
_cell_formula_units_Z 2
_cell_length_a 9.285(3)
_cell_length_b 13.393(3)
_cell_length_c 17.752(5)
_cell_measurement_reflns_used 25
_cell_measurement_temperature 130
_cell_measurement_theta_max 18
_cell_measurement_theta_min 12
_cell_volume 2207.4(11)
_computing_cell_refinement CAD4_(Enraf-Nonius,_1994)
_computing_data_collection CAD4_(Enraf-Nonius,_1994)
_computing_data_reduction process_MolEN_(Fair,_1990)
_computing_publication_material BTABLE_PTABLE_CIF_IN_MolEN_(Fair,_1990)
_computing_structure_refinement LSFM_MolEN_(Fair,_1990)
_computing_structure_solution Direct_methods_(MULTAN,_Main_et_al.,_1980)
_diffrn_ambient_temperature 130
_diffrn_measurement_device Enraf_Nonius_CAD4
_diffrn_measurement_method \q/2\q
_diffrn_radiation_monochromator graphite
_diffrn_radiation_source xray_tube
_diffrn_radiation_type Mo-K\a
_diffrn_radiation_wavelength 0.71073
_diffrn_reflns_av_R_equivalents 0.042
_diffrn_reflns_av_sigmaI/netI 1.000
_diffrn_reflns_limit_h_max 13
_diffrn_reflns_limit_h_min 0
_diffrn_reflns_limit_k_max 18
_diffrn_reflns_limit_k_min 0
_diffrn_reflns_limit_l_max 24
_diffrn_reflns_limit_l_min -24
_diffrn_reflns_number 7018
_diffrn_reflns_theta_max 29.98
_diffrn_reflns_theta_min 2.5
_diffrn_standards_decay_% 0
_diffrn_standards_interval_count 120
_diffrn_standards_number 3
_exptl_absorpt_coefficient_mu 2.141
_exptl_absorpt_correction_T_max 1.0000
_exptl_absorpt_correction_T_min 0.8439
_exptl_absorpt_correction_type psi_scans_(North,_Phillips,_Mathews,_1968)
_exptl_crystal_colour colorless
_exptl_crystal_density_diffrn 1.347
_exptl_crystal_density_method none
_exptl_crystal_description fragment
_exptl_crystal_F_000 944
_exptl_crystal_size_max 0.48
_exptl_crystal_size_mid 0.24
_exptl_crystal_size_min 0.20
_refine_diff_density_max 0.76
_refine_diff_density_min -0.28
_refine_ls_abs_structure_details ' ?'
_refine_ls_goodness_of_fit_obs 1.409
_refine_ls_hydrogen_treatment calculated_U=1.3_x_bonding_atom
_refine_ls_matrix_type full
_refine_ls_number_constraints 0
_refine_ls_number_parameters 183
_refine_ls_number_reflns 4333
_refine_ls_number_restraints 8
_refine_ls_R_factor_all 0.104
_refine_ls_R_factor_obs 0.061
_refine_ls_shift/esd_max 0.009
_refine_ls_structure_factor_coef F
_refine_ls_weighting_details 'w = 4Fo^2^/(\s^2^(Fo^2^) + 0.0004 Fo^4^)'
_refine_ls_weighting_scheme calc
_refine_ls_wR_factor_obs 0.041
_reflns_number_observed 4333
_reflns_number_total 6415
_reflns_observed_criterion >1.0\s(I)
_cod_data_source_file ic971341p_1.cif
_cod_data_source_block '[CuN(SiMe3)2]4_at130K'
_cod_depositor_comments
;
The following automatic conversions were performed:

'_refine_ls_weighting_scheme' value '4Fo^2^/(\s^2^(Fo^2^) + 0.0004
Fo^4^)' was changed to 'calc'. New tag '_refine_ls_weighting_details'
was created. The value of the new tag was set to 'w =
4Fo^2^/(\s^2^(Fo^2^) + 0.0004 Fo^4^)'.

Automatic conversion script
Id: cif_fix_values 3143 2015-03-26 13:38:13Z robertas 
;
_cod_original_cell_volume 2207(1)
_cod_original_formula_sum C24H72N4Si8Cu4
_cod_database_code 4322903

loop_
_symmetry_equiv_pos_as_xyz
x,y,z
1/2-x,+y,1/2-z
-x,-y,-z
1/2+x,-y,1/2+z

loop_
_atom_site_aniso_label
_atom_site_aniso_U_11
_atom_site_aniso_U_22
_atom_site_aniso_U_33
_atom_site_aniso_U_12
_atom_site_aniso_U_13
_atom_site_aniso_U_23
_atom_site_aniso_type_symbol
Cu1 0.0153(2) 0.0158(2) 0.0171(2) 0.0009(2) 0.0032(2) 0.0001(2) Cu
Cu2 0.0163(2) 0.0154(2) 0.0132(2) -0.0002(2) 0.0005(2) 0.0014(2) Cu
Si1 0.0163(4) 0.0234(5) 0.0171(4) 0.0022(7) 0.0041(3) 0.0004(7) Si
Si2 0.0204(4) 0.0249(6) 0.0160(4) -0.0008(6) -0.0021(4) 0.0033(6) Si
Si3 0.0238(5) 0.0201(6) 0.0291(6) 0.0061(5) 0.0110(5) 0.0073(5) Si
Si4 0.0185(5) 0.0165(5) 0.0183(5) -0.0020(5) -0.0014(4) 0.0005(5) Si
N1 0.015(1) 0.018(1) 0.013(1) 0.004(2) 0.002(1) 0.001(2) N
N2 0.020(2) 0.013(2) 0.016(2) 0.0000 0.003(2) 0.0000 N
N3 0.017(2) 0.018(2) 0.018(2) 0.0000 0.003(2) 0.0000 N
C1 0.018(2) 0.031(2) 0.029(2) -0.000(2) -0.002(2) 0.007(2) C
C2 0.030(2) 0.055(3) 0.034(3) 0.004(2) 0.009(2) -0.013(3) C
C3 0.029(2) 0.034(2) 0.032(2) -0.008(2) 0.003(2) 0.010(2) C
C4 0.024(2) 0.031(3) 0.033(2) 0.002(2) -0.004(2) 0.006(2) C
C5 0.031(2) 0.039(3) 0.028(2) -0.001(2) -0.002(2) -0.010(2) C
C6 0.037(2) 0.051(3) 0.022(2) -0.002(2) -0.004(2) 0.014(2) C
C7 0.044(3) 0.031(3) 0.056(3) 0.016(2) 0.024(2) 0.006(3) C
C8 0.019(2) 0.048(3) 0.045(3) 0.002(2) 0.008(2) 0.013(3) C
C9 0.040(3) 0.034(3) 0.040(3) 0.007(2) 0.007(2) 0.016(2) C
C10 0.025(2) 0.027(2) 0.028(2) 0.001(2) 0.001(2) -0.001(2) C
C11 0.026(2) 0.029(2) 0.028(2) -0.003(2) 0.005(2) 0.005(2) C
C12 0.028(2) 0.023(2) 0.030(2) -0.003(2) -0.004(2) -0.004(2) C

loop_
_atom_site_label
_atom_site_fract_x
_atom_site_fract_y
_atom_site_fract_z
_atom_site_U_iso_or_equiv
_atom_site_thermal_displace_type
_atom_site_calc_flag
_atom_site_calc_attached_atom
_atom_site_type_symbol
Cu1 0.29415(5) 0.34872(4) 0.17794(3) 0.0161(2) Uij ? ? Cu
Cu2 0.29474(5) 0.14884(4) 0.17821(3) 0.0149(2) Uij ? ? Cu
Si1 0.5255(1) 0.2554(1) 0.08604(5) 0.0187(4) Uij ? ? Si
Si2 0.2202(1) 0.2396(1) 0.02694(6) 0.0201(5) Uij ? ? Si
Si3 0.1017(1) 0.5185(1) 0.21481(7) 0.0240(6) Uij ? ? Si
Si4 0.0942(1) -0.02125(9) 0.22401(6) 0.0177(5) Uij ? ? Si
N1 0.3389(3) 0.2483(3) 0.1042(1) 0.015(1) Uij ? ? N
N2 0.2500 0.4506(3) 0.2500 0.016(2) Uij ? ? N
N3 0.2500 0.0461(4) 0.2500 0.018(2) Uij ? ? N
C1 0.6315(4) 0.2201(3) 0.1709(2) 0.026(2) Uij ? ? C
C2 0.5831(5) 0.1678(4) 0.0110(3) 0.038(3) Uij ? ? C
C3 0.5817(5) 0.3839(4) 0.0580(3) 0.032(2) Uij ? ? C
C4 0.0339(4) 0.2784(3) 0.0520(3) 0.029(2) Uij ? ? C
C5 0.2130(5) 0.1092(4) -0.0096(3) 0.032(2) Uij ? ? C
C6 0.2731(5) 0.3227(4) -0.0527(3) 0.035(3) Uij ? ? C
C7 0.0542(5) 0.6264(4) 0.2765(3) 0.043(3) Uij ? ? C
C8 -0.0640(5) 0.4408(4) 0.2102(3) 0.035(3) Uij ? ? C
C9 0.1360(5) 0.5654(4) 0.1177(3) 0.038(3) Uij ? ? C
C10 -0.0331(5) 0.0578(3) 0.1692(3) 0.027(2) Uij ? ? C
C11 -0.0042(5) -0.0691(4) 0.3078(3) 0.028(2) Uij ? ? C
C12 0.1376(5) -0.1296(3) 0.1613(3) 0.027(2) Uij ? ? C
H1a 0.7314 0.2244 0.1602 0.0341 Uiso ? ? H
H1b 0.6092 0.2643 0.2110 0.0341 Uiso ? ? H
H1c 0.6083 0.1537 0.1850 0.0341 Uiso ? ? H
H2a 0.6838 0.1744 0.0034 0.0515 Uiso ? ? H
H2b 0.5620 0.1012 0.0258 0.0515 Uiso ? ? H
H2c 0.5330 0.1828 -0.0345 0.0515 Uiso ? ? H
H3a 0.6823 0.3846 0.0487 0.0414 Uiso ? ? H
H3b 0.5311 0.4031 0.0135 0.0414 Uiso ? ? H
H3c 0.5603 0.4294 0.0974 0.0414 Uiso ? ? H
H4a -0.0271 0.2727 0.0090 0.0379 Uiso ? ? H
H4b -0.0011 0.2365 0.0910 0.0379 Uiso ? ? H
H4c 0.0349 0.3457 0.0689 0.0379 Uiso ? ? H
H5a 0.1483 0.1061 -0.0513 0.0424 Uiso ? ? H
H5b 0.3063 0.0894 -0.0251 0.0424 Uiso ? ? H
H5c 0.1806 0.0658 0.0290 0.0424 Uiso ? ? H
H6a 0.2060 0.3154 -0.0930 0.0475 Uiso ? ? H
H6b 0.2738 0.3901 -0.0361 0.0475 Uiso ? ? H
H6c 0.3665 0.3048 -0.0694 0.0475 Uiso ? ? H
H7a -0.0261 0.6608 0.2554 0.0570 Uiso ? ? H
H7b 0.0304 0.6027 0.3253 0.0570 Uiso ? ? H
H7c 0.1340 0.6706 0.2802 0.0570 Uiso ? ? H
H8a -0.1416 0.4797 0.1910 0.0484 Uiso ? ? H
H8b -0.0484 0.3853 0.1780 0.0484 Uiso ? ? H
H8c -0.0867 0.4177 0.2593 0.0484 Uiso ? ? H
H9a 0.0544 0.6017 0.1001 0.0490 Uiso ? ? H
H9b 0.2179 0.6078 0.1183 0.0490 Uiso ? ? H
H9c 0.1530 0.5104 0.0851 0.0490 Uiso ? ? H
H10a -0.1159 0.0198 0.1560 0.0348 Uiso ? ? H
H10b -0.0611 0.1135 0.1989 0.0348 Uiso ? ? H
H10c 0.0124 0.0807 0.1247 0.0348 Uiso ? ? H
H11a -0.0872 -0.1049 0.2915 0.0362 Uiso ? ? H
H11b 0.0571 -0.1123 0.3359 0.0362 Uiso ? ? H
H11c -0.0325 -0.0146 0.3385 0.0362 Uiso ? ? H
H12a 0.0513 -0.1641 0.1484 0.0351 Uiso ? ? H
H12b 0.1819 -0.1059 0.1167 0.0351 Uiso ? ? H
H12c 0.2014 -0.1737 0.1869 0.0351 Uiso ? ? H

loop_
_atom_type_symbol
_atom_type_description
_atom_type_scat_dispersion_real
_atom_type_scat_dispersion_imag
_atom_type_scat_source
C ? 0.002 0.002 International_Tables_Vol_IV_Table_2.3.1
H ? 0.000 0.000 International_Tables_Vol_IV_Table_2.3.1
N ? 0.004 0.003 International_Tables_Vol_IV_Table_2.3.1
Si ? 0.072 0.071 International_Tables_Vol_IV_Table_2.3.1
Cu ? 0.263 1.266 International_Tables_Vol_IV_Table_2.3.1

loop_
_geom_angle_atom_site_label_1
_geom_angle_atom_site_label_2
_geom_angle_atom_site_label_3
_geom_angle
_geom_angle_site_symmetry_1
_geom_angle_site_symmetry_2
_geom_angle_site_symmetry_3
_geom_angle_publ_flag
Cu1 Cu1 Cu2 89.94(2) . 2_555 . ?
Cu1 Cu1 N1 135.7(1) . 2_555 . ?
Cu1 Cu1 N2 45.4(1) . 2_555 . ?
Cu2 Cu1 N1 45.7(1) . . . ?
Cu2 Cu1 N2 135.3(1) . . . ?
N1 Cu1 N2 179.0(1) . . . ?
Cu1 Cu2 Cu2 90.06(2) . . 2_555 ?
Cu1 Cu2 N1 45.9(1) . . . ?
Cu1 Cu2 N3 135.7(1) . . . ?
Cu2 Cu2 N1 136.0(1) . 2_555 . ?
Cu2 Cu2 N3 45.7(1) . 2_555 . ?
N1 Cu2 N3 178.3(1) . . . ?
N1 Si1 C1 110.6(2) . . . ?
N1 Si1 C2 112.7(2) . . . ?
N1 Si1 C3 112.0(2) . . . ?
C1 Si1 C2 105.5(2) . . . ?
C1 Si1 C3 107.7(2) . . . ?
C2 Si1 C3 108.0(2) . . . ?
N1 Si2 C4 111.8(2) . . . ?
N1 Si2 C5 110.8(2) . . . ?
N1 Si2 C6 112.6(2) . . . ?
C4 Si2 C5 108.3(2) . . . ?
C4 Si2 C6 105.4(2) . . . ?
C5 Si2 C6 107.7(2) . . . ?
N2 Si3 C7 112.4(2) . . . ?
N2 Si3 C8 111.7(2) . . . ?
N2 Si3 C9 111.3(2) . . . ?
C7 Si3 C8 105.0(2) . . . ?
C7 Si3 C9 109.0(2) . . . ?
C8 Si3 C9 107.2(2) . . . ?
N3 Si4 C10 111.3(2) . . . ?
N3 Si4 C11 112.0(2) . . . ?
N3 Si4 C12 111.8(2) . . . ?
C10 Si4 C11 107.4(2) . . . ?
C10 Si4 C12 105.7(2) . . . ?
C11 Si4 C12 108.4(2) . . . ?
Cu1 N1 Cu2 88.3(1) . . . ?
Cu1 N1 Si1 107.7(2) . . . ?
Cu1 N1 Si2 116.1(2) . . . ?
Cu2 N1 Si1 112.3(2) . . . ?
Cu2 N1 Si2 110.6(2) . . . ?
Si1 N1 Si2 118.0(1) . . . ?
Cu1 N2 Cu1 89.3(2) . . 2_555 ?
Cu1 N2 Si3 107.61(6) . . . ?
Cu1 N2 Si3 115.69(6) . . 2_555 ?
Cu1 N2 Si3 115.69(6) . 2_555 . ?
Cu1 N2 Si3 107.61(6) . 2_555 2_555 ?
Si3 N2 Si3 117.7(3) . . 2_555 ?
Cu2 N3 Cu2 88.7(2) . . 2_555 ?
Cu2 N3 Si4 111.99(6) . . . ?
Cu2 N3 Si4 110.96(6) . . 2_555 ?
Cu2 N3 Si4 110.96(6) . 2_555 . ?
Cu2 N3 Si4 111.99(6) . 2_555 2_555 ?
Si4 N3 Si4 118.4(3) . . 2_555 ?

loop_
_geom_bond_atom_site_label_1
_geom_bond_atom_site_label_2
_geom_bond_distance
_geom_bond_site_symmetry_1
_geom_bond_site_symmetry_2
_geom_bond_publ_flag
Cu1 Cu1 2.6937(7) . 2_555 ?
Cu1 Cu2 2.6770(7) . . ?
Cu1 N1 1.925(4) . . ?
Cu1 N2 1.917(3) . . ?
Cu1 N2 1.917(3) . 2_555 ?
Cu2 Cu2 2.6883(7) . 2_555 ?
Cu2 N1 1.917(4) . . ?
Cu2 N3 1.924(3) . . ?
Cu2 N3 1.924(3) . 2_555 ?
Si1 N1 1.768(3) . . ?
Si1 C1 1.853(4) . . ?
Si1 C2 1.858(5) . . ?
Si1 C3 1.867(5) . . ?
Si2 N1 1.756(3) . . ?
Si2 C4 1.864(4) . . ?
Si2 C5 1.864(5) . . ?
Si2 C6 1.868(5) . . ?
Si3 N2 1.760(3) . . ?
Si3 N2 1.760(3) . 2_555 ?
Si3 C7 1.869(6) . . ?
Si3 C8 1.859(5) . . ?
Si3 C9 1.865(5) . . ?
Si4 N3 1.763(3) . . ?
Si4 N3 1.763(3) . 2_555 ?
Si4 C10 1.856(5) . . ?
Si4 C11 1.866(5) . . ?
Si4 C12 1.875(5) . . ?

loop_
_geom_contact_atom_site_label_1
_geom_contact_atom_site_label_2
_geom_contact_distance
_geom_contact_site_symmetry_1
_geom_contact_site_symmetry_2
_geom_contact_publ_flag
? ? ? ? ? ?

loop_
_geom_torsion_atom_site_label_1
_geom_torsion_atom_site_label_2
_geom_torsion_atom_site_label_3
_geom_torsion_atom_site_label_4
_geom_torsion
_geom_torsion_publ_flag
N1 Cu1 Cu2 N3 -179.30(11) ?
N2 Cu1 Cu2 N1 179.88(12) ?
N2 Cu1 Cu2 N3 0.58(6) ?
Cu2 Cu1 N1 Si1 -112.9(2) ?
Cu2 Cu1 N1 Si2 112.2(2) ?
Cu2 Cu1 N2 Si3 -117.00(13) ?
Cu1 Cu2 N1 Si1 108.5(2) ?
Cu1 Cu2 N1 Si2 -117.3(2) ?
Cu1 Cu2 N3 Si4 111.9(2) ?
C1 Si1 N1 Cu1 65.8(3) ?
C1 Si1 N1 Cu2 -29.8(3) ?
C1 Si1 N1 Si2 -160.3(3) ?
C2 Si1 N1 Cu1 -176.4(2) ?
C2 Si1 N1 Cu2 88.0(3) ?
C2 Si1 N1 Si2 -42.5(4) ?
C3 Si1 N1 Cu1 -54.4(2) ?
C3 Si1 N1 Cu2 -150.0(2) ?
C3 Si1 N1 Si2 79.5(3) ?
C4 Si2 N1 Cu1 -29.2(3) ?
C4 Si2 N1 Cu2 69.4(3) ?
C4 Si2 N1 Si1 -159.4(3) ?
C5 Si2 N1 Cu1 -150.1(2) ?
C5 Si2 N1 Cu2 -51.5(2) ?
C5 Si2 N1 Si1 79.7(3) ?
C6 Si2 N1 Cu1 89.3(3) ?
C6 Si2 N1 Cu2 -172.2(2) ?
C6 Si2 N1 Si1 -40.9(4) ?
C7 Si3 N2 Cu1 -176.1(2) ?
C8 Si3 N2 Cu1 66.2(2) ?
C9 Si3 N2 Cu1 -53.6(3) ?
C10 Si4 N3 Cu2 -29.7(2) ?
C11 Si4 N3 Cu2 -149.9(2) ?
C12 Si4 N3 Cu2 88.2(3) ?
